data_1550843
loop_
_publ_author_name
'Anitha, L.'
'Saritha, S. R.'
'Layana, S. R.'
'Sithambaresan, M.'
'Sudarsanakumar, M. R.'

_publ_section_title
;
 4-Methyl-2-phenylpent-2-enal thiosemicarbazone
;
_journal_coeditor_code HB4290
_journal_issue 4
_journal_name_full IUCrData
_journal_page_first x190436
_journal_paper_doi 10.1107/S241431461900436X
_journal_volume 4
_journal_year 2019
_chemical_formula_iupac 'C13 H17 N3 S'
_chemical_formula_moiety 'C13 H17 N3 S'
_chemical_formula_sum 'C13 H17 N3 S'
_chemical_formula_weight 247.35
_chemical_name_systematic
;
4-Methyl-2-phenylpent-2-enal thiosemicarbazone
;
_space_group_crystal_system monoclinic
_space_group_IT_number 15
_space_group_name_Hall '-C 2yc'
_space_group_name_H-M_alt 'C 1 2/c 1'
_symmetry_space_group_name_Hall '-C 2yc'
_symmetry_space_group_name_H-M 'C 1 2/c 1'
_atom_sites_solution_hydrogens mixed
_atom_sites_solution_primary dual
_audit_creation_method SHELXL-2014/7
_cell_angle_alpha 90
_cell_angle_beta 93.127(5)
_cell_angle_gamma 90
_cell_formula_units_Z 8
_cell_length_a 30.3184(13)
_cell_length_b 11.0972(5)
_cell_length_c 8.0354(3)
_cell_measurement_reflns_used 5545
_cell_measurement_temperature 296(2)
_cell_measurement_theta_max 27.87
_cell_measurement_theta_min 3.23
_cell_volume 2699.5(2)
_computing_cell_refinement
;
SAINT (Bruker, 2016)
;
_computing_data_collection
;
APEX3 (Bruker, 2016)
;
_computing_data_reduction
;
SAINT (Bruker, 2016)
;
_computing_molecular_graphics
;
DIAMOND (Brandenburg, 2010)
;
_computing_publication_material
;
SHELXL2014 (Sheldrick, 2015b) and publCIF (Westrip, 2010)
;
_computing_structure_refinement
;
SHELXL2014 (Sheldrick, 2015b)
;
_computing_structure_solution
;
SHELXT2014 (Sheldrick, 2015a)
;
_diffrn_ambient_temperature 296(2)
_diffrn_measured_fraction_theta_full 0.998
_diffrn_measured_fraction_theta_max 0.998
_diffrn_measurement_device_type 'Bruker Kappa APEXIII CMOS'
_diffrn_measurement_method '\w and \f scan'
_diffrn_radiation_monochromator graphite
_diffrn_radiation_source 'fine-focus sealed tube'
_diffrn_radiation_type MoK\a
_diffrn_radiation_wavelength 0.71073
_diffrn_reflns_av_R_equivalents 0.0647
_diffrn_reflns_av_unetI/netI 0.0461
_diffrn_reflns_limit_h_max 36
_diffrn_reflns_limit_h_min -36
_diffrn_reflns_limit_k_max 13
_diffrn_reflns_limit_k_min -13
_diffrn_reflns_limit_l_max 9
_diffrn_reflns_limit_l_min -9
_diffrn_reflns_number 15555
_diffrn_reflns_theta_full 24.998
_diffrn_reflns_theta_max 24.998
_diffrn_reflns_theta_min 3.175
_exptl_absorpt_coefficient_mu 0.223
_exptl_absorpt_correction_T_max 0.7456
_exptl_absorpt_correction_T_min 0.6105
_exptl_absorpt_correction_type multi-scan
_exptl_absorpt_process_details
;
(SADABS; Bruker, 2016)
;
_exptl_crystal_colour brown
_exptl_crystal_density_diffrn 1.217
_exptl_crystal_description block
_exptl_crystal_F_000 1056
_exptl_crystal_size_max 0.150
_exptl_crystal_size_mid 0.150
_exptl_crystal_size_min 0.100
_refine_diff_density_max 0.465
_refine_diff_density_min -0.224
_refine_ls_extinction_method none
_refine_ls_goodness_of_fit_ref 1.064
_refine_ls_hydrogen_treatment mixed
_refine_ls_matrix_type full
_refine_ls_number_parameters 168
_refine_ls_number_reflns 2373
_refine_ls_number_restraints 4
_refine_ls_restrained_S_all 1.065
_refine_ls_R_factor_all 0.0813
_refine_ls_R_factor_gt 0.0520
_refine_ls_shift/su_max 0.001
_refine_ls_shift/su_mean 0.000
_refine_ls_structure_factor_coef Fsqd
_refine_ls_weighting_details 'w=1/[\s^2^(Fo^2^)+(0.0658P)^2^+1.9983P] where P=(Fo^2^+2Fc^2^)/3'
_refine_ls_weighting_scheme calc
_refine_ls_wR_factor_gt 0.1202
_refine_ls_wR_factor_ref 0.1351
_reflns_number_gt 1723
_reflns_number_total 2373
_reflns_threshold_expression 'I > 2\s(I)'
_cod_data_source_file hb4290sup1.cif
_cod_data_source_block I
_cod_database_code 1550843
_shelx_space_group_comment
;
 The symmetry employed
 for this shelxl
 refinement is uniquely
 defined by the
 following loop, which
 should always be
 used as a
 source of symmetry
 information in preference
 to the above
 space-group names. They
 are only intended
 as comments.
;
_shelx_estimated_absorpt_t_min 0.967
_shelx_estimated_absorpt_t_max 0.978

loop_
_space_group_symop_operation_xyz
'x, y, z'
'-x, y, -z+1/2'
'x+1/2, y+1/2, z'
'-x+1/2, y+1/2, -z+1/2'
'-x, -y, -z'
'x, -y, z-1/2'
'-x+1/2, -y+1/2, -z'
'x+1/2, -y+1/2, z-1/2'

loop_
_atom_site_type_symbol
_atom_site_label
_atom_site_fract_x
_atom_site_fract_y
_atom_site_fract_z
_atom_site_U_iso_or_equiv
_atom_site_adp_type
_atom_site_calc_flag
_atom_site_occupancy
C C1 0.73348(9) 0.8377(2) 0.2590(3) 0.0333(6) Uani d 1
C C2 0.67138(9) 0.8558(2) 0.6111(3) 0.0383(7) Uani d 1
H H2 0.6881 0.9141 0.6689 0.046 Uiso calc 1
C C3 0.63249(8) 0.8067(2) 0.6863(3) 0.0326(6) Uani d 1
C C4 0.62187(9) 0.8526(2) 0.8338(3) 0.0386(7) Uani d 1
H H4 0.6408 0.9123 0.8769 0.046 Uiso calc 1
C C5 0.58446(9) 0.8221(3) 0.9380(3) 0.0412(7) Uani d 1
H H5 0.5688 0.7521 0.8896 0.049 Uiso calc 1
C C6 0.60133(12) 0.7917(4) 1.1154(4) 0.0690(10) Uani d 1
H H6A 0.6193 0.7204 1.1141 0.104 Uiso calc 1
H H6B 0.5767 0.7779 1.1832 0.104 Uiso calc 1
H H6C 0.6187 0.8575 1.1606 0.104 Uiso calc 1
C C7 0.55250(11) 0.9280(3) 0.9420(4) 0.0649(10) Uani d 1
H H7A 0.5680 0.9982 0.9836 0.097 Uiso calc 1
H H7B 0.5291 0.9089 1.0135 0.097 Uiso calc 1
H H7C 0.5403 0.9436 0.8314 0.097 Uiso calc 1
C C8 0.60645(8) 0.7130(2) 0.5914(3) 0.0318(6) Uani d 1
C C9 0.62684(9) 0.6100(2) 0.5307(3) 0.0383(7) Uani d 1
H H9 0.6569 0.5981 0.5543 0.046 Uiso calc 1
C C10 0.60319(11) 0.5259(3) 0.4366(4) 0.0488(8) Uani d 1
H H10 0.6174 0.4584 0.3966 0.059 Uiso calc 1
C C11 0.55885(12) 0.5411(3) 0.4016(4) 0.0554(9) Uani d 1
H H11 0.5430 0.4845 0.3375 0.066 Uiso calc 1
C C12 0.53782(10) 0.6413(3) 0.4624(4) 0.0523(8) Uani d 1
H H12 0.5076 0.6514 0.4401 0.063 Uiso calc 1
C C13 0.56145(9) 0.7264(3) 0.5560(3) 0.0402(7) Uani d 1
H H13 0.5470 0.7936 0.5956 0.048 Uiso calc 1
N N1 0.71567(10) 0.7372(3) 0.2016(4) 0.0586(8) Uani d 1
N N2 0.71870(8) 0.8787(2) 0.4043(3) 0.0389(6) Uani d 1
N N3 0.68323(7) 0.8216(2) 0.4694(3) 0.0369(6) Uani d 1
S S1 0.77299(2) 0.91402(6) 0.16283(9) 0.0398(3) Uani d 1
H H1A 0.7209(9) 0.709(3) 0.105(3) 0.063(10) Uiso d 1
H H2A 0.7316(8) 0.940(2) 0.457(3) 0.045(8) Uiso d 1
H H1B 0.6953(8) 0.704(3) 0.245(3) 0.048(9) Uiso d 1

loop_
_atom_site_aniso_label
_atom_site_aniso_U_11
_atom_site_aniso_U_22
_atom_site_aniso_U_33
_atom_site_aniso_U_12
_atom_site_aniso_U_13
_atom_site_aniso_U_23
C1 0.0404(15) 0.0315(15) 0.0279(15) 0.0029(12) 0.0019(12) 0.0007(12)
C2 0.0447(17) 0.0358(15) 0.0343(16) -0.0075(13) 0.0028(13) -0.0050(13)
C3 0.0395(15) 0.0304(14) 0.0280(14) -0.0002(12) 0.0014(11) -0.0011(12)
C4 0.0446(16) 0.0336(15) 0.0379(17) -0.0035(13) 0.0041(13) -0.0042(13)
C5 0.0513(18) 0.0384(16) 0.0348(16) -0.0021(13) 0.0101(13) -0.0056(13)
C6 0.086(3) 0.084(3) 0.0379(19) -0.003(2) 0.0090(17) 0.0054(18)
C7 0.065(2) 0.063(2) 0.068(2) 0.0127(17) 0.0193(18) -0.0117(19)
C8 0.0422(16) 0.0322(15) 0.0217(13) -0.0010(12) 0.0071(11) 0.0030(11)
C9 0.0476(17) 0.0335(15) 0.0342(15) -0.0005(12) 0.0051(13) 0.0016(12)
C10 0.071(2) 0.0356(16) 0.0407(17) -0.0073(15) 0.0081(15) -0.0059(14)
C11 0.078(2) 0.0484(19) 0.0391(18) -0.0258(18) 0.0012(16) -0.0064(15)
C12 0.0470(18) 0.065(2) 0.0441(18) -0.0146(16) -0.0035(14) 0.0077(16)
C13 0.0466(17) 0.0412(16) 0.0331(16) -0.0027(13) 0.0040(13) 0.0036(13)
N1 0.078(2) 0.0532(18) 0.0479(18) -0.0259(15) 0.0292(15) -0.0187(15)
N2 0.0449(14) 0.0393(14) 0.0333(14) -0.0106(11) 0.0095(11) -0.0079(11)
N3 0.0440(14) 0.0381(13) 0.0290(13) -0.0063(11) 0.0068(10) -0.0008(10)
S1 0.0449(4) 0.0393(4) 0.0361(4) -0.0001(3) 0.0096(3) 0.0032(3)

loop_
_atom_type_symbol
_atom_type_description
_atom_type_scat_dispersion_real
_atom_type_scat_dispersion_imag
_atom_type_scat_source
C C 0.0033 0.0016 'International Tables Vol C Tables 4.2.6.8 and 6.1.1.4'
H H 0.0000 0.0000 'International Tables Vol C Tables 4.2.6.8 and 6.1.1.4'
N N 0.0061 0.0033 'International Tables Vol C Tables 4.2.6.8 and 6.1.1.4'
S S 0.1246 0.1234 'International Tables Vol C Tables 4.2.6.8 and 6.1.1.4'

loop_
_geom_angle_atom_site_label_1
_geom_angle_atom_site_label_2
_geom_angle_atom_site_label_3
_geom_angle
N1 C1 N2 116.1(3)
N1 C1 S1 123.6(2)
N2 C1 S1 120.2(2)
N3 C2 C3 122.3(2)
N3 C2 H2 118.9
C3 C2 H2 118.9
C4 C3 C2 117.5(2)
C4 C3 C8 124.7(2)
C2 C3 C8 117.8(2)
C3 C4 C5 129.6(3)
C3 C4 H4 115.2
C5 C4 H4 115.2
C4 C5 C7 110.0(2)
C4 C5 C6 110.5(2)
C7 C5 C6 109.4(3)
C4 C5 H5 109.0
C7 C5 H5 109.0
C6 C5 H5 109.0
C5 C6 H6A 109.5
C5 C6 H6B 109.5
H6A C6 H6B 109.5
C5 C6 H6C 109.5
H6A C6 H6C 109.5
H6B C6 H6C 109.5
C5 C7 H7A 109.5
C5 C7 H7B 109.5
H7A C7 H7B 109.5
C5 C7 H7C 109.5
H7A C7 H7C 109.5
H7B C7 H7C 109.5
C13 C8 C9 117.6(2)
C13 C8 C3 121.2(2)
C9 C8 C3 121.1(2)
C10 C9 C8 121.2(3)
C10 C9 H9 119.4
C8 C9 H9 119.4
C11 C10 C9 120.3(3)
C11 C10 H10 119.8
C9 C10 H10 119.8
C10 C11 C12 119.5(3)
C10 C11 H11 120.2
C12 C11 H11 120.2
C13 C12 C11 120.4(3)
C13 C12 H12 119.8
C11 C12 H12 119.8
C12 C13 C8 120.9(3)
C12 C13 H13 119.6
C8 C13 H13 119.6
C1 N1 H1A 122(2)
C1 N1 H1B 123(2)
H1A N1 H1B 114(2)
C1 N2 N3 118.4(2)
C1 N2 H2A 120.8(19)
N3 N2 H2A 120.7(19)
C2 N3 N2 117.9(2)

loop_
_geom_bond_atom_site_label_1
_geom_bond_atom_site_label_2
_geom_bond_distance
C1 N1 1.312(4)
C1 N2 1.352(3)
C1 S1 1.689(3)
C2 N3 1.270(3)
C2 C3 1.459(4)
C2 H2 0.9300
C3 C4 1.345(4)
C3 C8 1.490(3)
C4 C5 1.485(4)
C4 H4 0.9300
C5 C7 1.524(4)
C5 C6 1.526(4)
C5 H5 0.9800
C6 H6A 0.9600
C6 H6B 0.9600
C6 H6C 0.9600
C7 H7A 0.9600
C7 H7B 0.9600
C7 H7C 0.9600
C8 C13 1.386(4)
C8 C9 1.401(4)
C9 C10 1.377(4)
C9 H9 0.9300
C10 C11 1.369(4)
C10 H10 0.9300
C11 C12 1.384(5)
C11 H11 0.9300
C12 C13 1.383(4)
C12 H12 0.9300
C13 H13 0.9300
N1 H1A 0.859(17)
N1 H1B 0.816(16)
N2 N3 1.376(3)
N2 H2A 0.881(17)

loop_
_geom_hbond_atom_site_label_D
_geom_hbond_atom_site_label_H
_geom_hbond_atom_site_label_A
_geom_hbond_site_symmetry_A
_geom_hbond_distance_DH
_geom_hbond_distance_HA
_geom_hbond_distance_DA
_geom_hbond_angle_DHA
N1 H1A S1 7_665 0.859(17) 2.564(19) 3.409(3) 168(3)
N2 H2A S1 6_576 0.881(17) 2.591(18) 3.456(2) 167(2)

loop_
_geom_torsion_atom_site_label_1
_geom_torsion_atom_site_label_2
_geom_torsion_atom_site_label_3
_geom_torsion_atom_site_label_4
_geom_torsion
N3 C2 C3 C4 -177.4(3)
N3 C2 C3 C8 0.3(4)
C2 C3 C4 C5 179.3(3)
C8 C3 C4 C5 1.8(5)
C3 C4 C5 C7 -112.3(3)
C3 C4 C5 C6 126.8(3)
C4 C3 C8 C13 51.8(4)
C2 C3 C8 C13 -125.7(3)
C4 C3 C8 C9 -130.1(3)
C2 C3 C8 C9 52.4(3)
C13 C8 C9 C10 1.1(4)
C3 C8 C9 C10 -177.1(2)
C8 C9 C10 C11 -0.6(4)
C9 C10 C11 C12 -0.4(4)
C10 C11 C12 C13 0.8(5)
C11 C12 C13 C8 -0.3(4)
C9 C8 C13 C12 -0.6(4)
C3 C8 C13 C12 177.5(2)
N1 C1 N2 N3 -7.6(4)
S1 C1 N2 N3 172.97(18)
C3 C2 N3 N2 175.9(2)
C1 N2 N3 C2 175.6(2)

_cod_database_fobs_code 1550843
